data_4023040
loop_
_publ_author_name
'Bryson W. Katona'
'Nigam P. Rath'
'Shrikant Anant'
'William F. Stenson'
'Douglas F. Covey'

_publ_section_title
;
 Enantiomeric Deoxycholic Acid: Total Synthesis, Characterization,
 and Preliminary Toxicity toward Colon Cancer Cell Lines
;
_journal_name_full 'Journal of Organic Chemistry'
_journal_page_first 9298
_journal_page_last 9307
_journal_paper_doi 10.1021/jo701559q
_journal_volume 72
_journal_year 2007
_chemical_absolute_configuration ad
_chemical_formula_sum 'C25 H38 O4'
_chemical_formula_weight 402.55
_chemical_name_systematic
; 
 ? 
;
_space_group_IT_number 4
_symmetry_cell_setting monoclinic
_symmetry_space_group_name_Hall 'P 2yb'
_symmetry_space_group_name_H-M 'P 1 21 1'
_atom_sites_solution_hydrogens geom
_atom_sites_solution_primary direct
_atom_sites_solution_secondary difmap
_audit_creation_method SHELXL-97
_cell_angle_alpha 90.00
_cell_angle_beta 94.900(8)
_cell_angle_gamma 90.00
_cell_formula_units_Z 2
_cell_length_a 9.7145(12)
_cell_length_b 7.7115(9)
_cell_length_c 14.613(2)
_cell_measurement_reflns_used 1901
_cell_measurement_temperature 100(2)
_cell_measurement_theta_max 21.49
_cell_measurement_theta_min 2.62
_cell_volume 1090.7(2)
_computing_cell_refinement 'Bruker-Apex II'
_computing_data_collection 'Bruker-Apex II'
_computing_data_reduction Bruker-SAINT
_computing_molecular_graphics 'Bruker-SHELXTL (Sheldrick, 2006)'
_computing_publication_material 'Bruker-SHELXTL (Sheldrick, 2006)'
_computing_structure_refinement 'Bruker-SHELXTL (Sheldrick, 2006)'
_computing_structure_solution 'Bruker-SHELXTL (Sheldrick, 2006)'
_diffrn_ambient_temperature 100(2)
_diffrn_measured_fraction_theta_full 0.994
_diffrn_measured_fraction_theta_max 0.994
_diffrn_measurement_device_type 'CCD area detector'
_diffrn_measurement_method 'phi and omega scans'
_diffrn_radiation_monochromator graphite
_diffrn_radiation_source 'fine-focus sealed tube'
_diffrn_radiation_type MoK\a
_diffrn_radiation_wavelength 0.71073
_diffrn_reflns_av_R_equivalents 0.0743
_diffrn_reflns_av_sigmaI/netI 0.0986
_diffrn_reflns_limit_h_max 11
_diffrn_reflns_limit_h_min -11
_diffrn_reflns_limit_k_max 9
_diffrn_reflns_limit_k_min -8
_diffrn_reflns_limit_l_max 16
_diffrn_reflns_limit_l_min -17
_diffrn_reflns_number 15546
_diffrn_reflns_theta_full 25.00
_diffrn_reflns_theta_max 25.00
_diffrn_reflns_theta_min 1.40
_exptl_absorpt_coefficient_mu 0.081
_exptl_absorpt_correction_T_max 0.9920
_exptl_absorpt_correction_T_min 0.9777
_exptl_absorpt_correction_type numerical
_exptl_absorpt_process_details 'sadabs v2.10'
_exptl_crystal_colour colourless
_exptl_crystal_density_diffrn 1.226
_exptl_crystal_density_meas ?
_exptl_crystal_density_method 'not measured'
_exptl_crystal_description plate
_exptl_crystal_F_000 440
_exptl_crystal_size_max 0.28
_exptl_crystal_size_mid 0.27
_exptl_crystal_size_min 0.10
_refine_diff_density_max 0.192
_refine_diff_density_min -0.168
_refine_diff_density_rms 0.044
_refine_ls_abs_structure_details 'Flack H D (1983), Acta Cryst. A39, 876-881'
_refine_ls_abs_structure_Flack -0.4(16)
_refine_ls_extinction_coef 0.0079(16)
_refine_ls_extinction_expression Fc^*^=kFc[1+0.001xFc^2^\l^3^/sin(2\q)]^-1/4^
_refine_ls_extinction_method SHELXL
_refine_ls_goodness_of_fit_ref 1.003
_refine_ls_hydrogen_treatment noref
_refine_ls_matrix_type full
_refine_ls_number_parameters 267
_refine_ls_number_reflns 3560
_refine_ls_number_restraints 1
_refine_ls_restrained_S_all 1.003
_refine_ls_R_factor_all 0.1008
_refine_ls_R_factor_gt 0.0530
_refine_ls_shift/su_max 0.001
_refine_ls_shift/su_mean 0.000
_refine_ls_structure_factor_coef Fsqd
_refine_ls_weighting_details 'calc w=1/[\s^2^(Fo^2^)+(0.0420P)^2^+0.0000P] where P=(Fo^2^+2Fc^2^)/3'
_refine_ls_weighting_scheme calc
_refine_ls_wR_factor_gt 0.0930
_refine_ls_wR_factor_ref 0.1094
_reflns_number_gt 2376
_reflns_number_total 3560
_reflns_threshold_expression >2sigma(I)
_cod_data_source_file jo701559q-File006.cif
_cod_data_source_block d5707
_cod_depositor_comments
;
The following automatic conversions were performed:
'_symmetry_cell_setting' value 'Monoclinic' changed to 'monoclinic'
according to '/home/saulius/struct/CIF-dictionaries/cif_core.dic'
dictionary named 'cif_core.dic' version 2.4.1 from 2010-06-29.

Automatic conversion script
Id: cif_fix_enum 1527 2010-12-29 10:47:43Z saulius 

The following automatic conversions were performed:

'_exptl_crystal_density_meas' value 'no' was changed to '?' - the
value is perceived as not measured.

Automatic conversion script
Id: cif_fix_values 3008 2015-01-20 13:52:24Z robertas 
;
_cod_original_sg_symbol_H-M 'P 21'
_cod_database_code 4023040

loop_
_symmetry_equiv_pos_as_xyz
'x, y, z'
'-x, y+1/2, -z'

loop_
_atom_site_label
_atom_site_type_symbol
_atom_site_fract_x
_atom_site_fract_y
_atom_site_fract_z
_atom_site_U_iso_or_equiv
_atom_site_adp_type
_atom_site_occupancy
_atom_site_symmetry_multiplicity
_atom_site_calc_flag
_atom_site_refinement_flags
O3 O -0.0672(2) 1.0598(3) 0.02503(17) 0.0424(7) Uani 1 1 d .
O12 O 0.1280(2) 1.2733(3) 0.48556(17) 0.0307(7) Uani 1 1 d .
O24 O 0.4500(3) 0.8885(4) 0.85901(18) 0.0449(7) Uani 1 1 d .
O24' O 0.4684(2) 1.0985(3) 0.96489(16) 0.0324(6) Uani 1 1 d .
C1 C 0.2352(3) 1.1736(4) 0.1603(2) 0.0257(9) Uani 1 1 d .
H1A H 0.2756 1.2752 0.1942 0.031 Uiso 1 1 calc R
H1B H 0.2782 1.1661 0.1014 0.031 Uiso 1 1 calc R
C2 C 0.0801(3) 1.2042(4) 0.1396(3) 0.0289(9) Uani 1 1 d .
H2A H 0.0376 1.2281 0.1975 0.035 Uiso 1 1 calc R
H2B H 0.0649 1.3064 0.0991 0.035 Uiso 1 1 calc R
C3 C 0.0134(3) 1.0479(5) 0.0937(2) 0.0278(9) Uani 1 1 d .
C4 C 0.0500(3) 0.8773(5) 0.1379(2) 0.0283(9) Uani 1 1 d .
H4A H 0.0173 0.7833 0.0953 0.034 Uiso 1 1 calc R
H4B H 0.0002 0.8660 0.1940 0.034 Uiso 1 1 calc R
C5 C 0.2051(3) 0.8526(4) 0.1641(2) 0.0257(9) Uani 1 1 d .
H5 H 0.2503 0.8415 0.1054 0.031 Uiso 1 1 calc R
C6 C 0.2309(4) 0.6827(4) 0.2165(2) 0.0306(9) Uani 1 1 d .
H6A H 0.1787 0.5886 0.1831 0.037 Uiso 1 1 calc R
H6B H 0.3303 0.6536 0.2184 0.037 Uiso 1 1 calc R
C7 C 0.1881(3) 0.6916(4) 0.3145(2) 0.0272(9) Uani 1 1 d .
H7A H 0.0862 0.7001 0.3125 0.033 Uiso 1 1 calc R
H7B H 0.2164 0.5831 0.3471 0.033 Uiso 1 1 calc R
C8 C 0.2522(3) 0.8454(4) 0.3679(2) 0.0196(8) Uani 1 1 d .
H8 H 0.3546 0.8290 0.3758 0.024 Uiso 1 1 calc R
C9 C 0.2206(3) 1.0139(4) 0.3136(2) 0.0192(8) Uani 1 1 d .
H9 H 0.1176 1.0220 0.3042 0.023 Uiso 1 1 calc R
C10 C 0.2728(3) 1.0101(4) 0.2164(2) 0.0215(8) Uani 1 1 d .
C11 C 0.2689(3) 1.1763(4) 0.3702(2) 0.0278(9) Uani 1 1 d .
H11A H 0.3711 1.1806 0.3769 0.033 Uiso 1 1 calc R
H11B H 0.2349 1.2823 0.3374 0.033 Uiso 1 1 calc R
C12 C 0.2146(3) 1.1708(4) 0.4646(2) 0.0212(8) Uani 1 1 d .
C13 C 0.2607(3) 1.0135(4) 0.5214(2) 0.0198(8) Uani 1 1 d .
C14 C 0.1987(3) 0.8605(4) 0.4625(2) 0.0181(8) Uani 1 1 d .
H14 H 0.0971 0.8825 0.4522 0.022 Uiso 1 1 calc R
C15 C 0.2167(3) 0.7058(4) 0.5275(2) 0.0252(9) Uani 1 1 d .
H15A H 0.3091 0.6527 0.5250 0.030 Uiso 1 1 calc R
H15B H 0.1453 0.6167 0.5117 0.030 Uiso 1 1 calc R
C16 C 0.2006(3) 0.7823(4) 0.6229(2) 0.0251(9) Uani 1 1 d .
H16A H 0.2797 0.7479 0.6663 0.030 Uiso 1 1 calc R
H16B H 0.1146 0.7393 0.6468 0.030 Uiso 1 1 calc R
C17 C 0.1954(3) 0.9844(4) 0.6126(2) 0.0206(8) Uani 1 1 d .
H17 H 0.0959 1.0186 0.6026 0.025 Uiso 1 1 calc R
C18 C 0.4198(3) 1.0050(5) 0.5367(2) 0.0269(8) Uani 1 1 d .
H18A H 0.4586 0.9880 0.4776 0.040 Uiso 1 1 calc R
H18B H 0.4469 0.9080 0.5777 0.040 Uiso 1 1 calc R
H18C H 0.4550 1.1137 0.5645 0.040 Uiso 1 1 calc R
C19 C 0.4307(3) 0.9939(5) 0.2207(2) 0.0338(10) Uani 1 1 d .
H19A H 0.4731 1.0987 0.2486 0.051 Uiso 1 1 calc R
H19B H 0.4594 0.9800 0.1584 0.051 Uiso 1 1 calc R
H19C H 0.4604 0.8927 0.2578 0.051 Uiso 1 1 calc R
C20 C 0.2577(3) 1.0809(4) 0.6983(2) 0.0265(9) Uani 1 1 d .
H20 H 0.3581 1.0510 0.7070 0.032 Uiso 1 1 calc R
C21 C 0.2462(3) 1.2781(4) 0.6868(3) 0.0350(10) Uani 1 1 d .
H21A H 0.3008 1.3154 0.6370 0.052 Uiso 1 1 calc R
H21B H 0.2811 1.3350 0.7441 0.052 Uiso 1 1 calc R
H21C H 0.1492 1.3100 0.6719 0.052 Uiso 1 1 calc R
C22 C 0.1897(3) 1.0168(5) 0.7835(2) 0.0303(9) Uani 1 1 d .
H22A H 0.0918 1.0539 0.7782 0.036 Uiso 1 1 calc R
H22B H 0.1911 0.8884 0.7838 0.036 Uiso 1 1 calc R
C23 C 0.2583(3) 1.0816(5) 0.8747(2) 0.0345(10) Uani 1 1 d .
H23A H 0.2629 1.2098 0.8732 0.041 Uiso 1 1 calc R
H23B H 0.2006 1.0483 0.9245 0.041 Uiso 1 1 calc R
C24 C 0.4011(3) 1.0107(5) 0.8959(2) 0.0294(9) Uani 1 1 d .
C1' C 0.6057(3) 1.0362(5) 0.9954(2) 0.0318(9) Uani 1 1 d .
H1'1 H 0.6006 0.9138 1.0127 0.048 Uiso 1 1 calc R
H1'2 H 0.6428 1.1041 1.0486 0.048 Uiso 1 1 calc R
H1'3 H 0.6663 1.0488 0.9456 0.048 Uiso 1 1 calc R

loop_
_atom_site_aniso_label
_atom_site_aniso_U_11
_atom_site_aniso_U_22
_atom_site_aniso_U_33
_atom_site_aniso_U_23
_atom_site_aniso_U_13
_atom_site_aniso_U_12
O3 0.0396(15) 0.0457(18) 0.0388(18) 0.0036(14) -0.0147(13) -0.0035(13)
O12 0.0349(15) 0.0171(13) 0.0391(18) -0.0041(12) -0.0023(12) 0.0044(12)
O24 0.0496(17) 0.0385(17) 0.0456(19) -0.0154(15) -0.0010(13) 0.0192(14)
O24' 0.0312(14) 0.0317(14) 0.0330(17) -0.0055(13) -0.0048(12) 0.0069(11)
C1 0.032(2) 0.020(2) 0.025(2) -0.0022(18) 0.0029(17) -0.0026(16)
C2 0.040(2) 0.019(2) 0.027(2) 0.0039(18) -0.0008(18) 0.0035(17)
C3 0.0246(19) 0.037(3) 0.022(2) 0.003(2) 0.0043(17) 0.0028(18)
C4 0.035(2) 0.027(2) 0.023(2) -0.0017(19) 0.0004(17) -0.0067(17)
C5 0.034(2) 0.023(2) 0.022(2) -0.0032(18) 0.0093(17) 0.0032(17)
C6 0.043(2) 0.023(2) 0.026(2) -0.0076(19) 0.0074(18) 0.0012(18)
C7 0.039(2) 0.0153(19) 0.027(2) -0.0031(18) 0.0011(17) 0.0027(17)
C8 0.0187(18) 0.0149(19) 0.025(2) 0.0023(16) 0.0024(15) 0.0024(14)
C9 0.0191(16) 0.0152(18) 0.023(2) -0.0023(18) 0.0000(14) -0.0005(15)
C10 0.0231(17) 0.023(2) 0.019(2) 0.0047(18) 0.0044(15) -0.0007(17)
C11 0.038(2) 0.016(2) 0.029(3) 0.0020(18) -0.0016(18) -0.0049(17)
C12 0.0192(18) 0.0141(19) 0.029(3) -0.0043(17) -0.0032(16) -0.0051(16)
C13 0.0153(16) 0.0184(19) 0.025(2) 0.0002(18) -0.0007(14) 0.0014(16)
C14 0.0183(18) 0.0158(18) 0.021(2) 0.0007(17) 0.0048(15) 0.0020(15)
C15 0.029(2) 0.020(2) 0.027(2) 0.0012(18) 0.0048(17) -0.0021(16)
C16 0.027(2) 0.026(2) 0.022(2) 0.0020(18) 0.0025(17) -0.0008(16)
C17 0.0191(17) 0.019(2) 0.024(2) -0.0055(17) 0.0021(15) -0.0053(15)
C18 0.0251(18) 0.028(2) 0.027(2) -0.0006(19) 0.0033(15) -0.0045(17)
C19 0.0230(18) 0.043(2) 0.036(3) 0.008(2) 0.0105(16) 0.0002(18)
C20 0.025(2) 0.029(2) 0.026(2) -0.0050(18) 0.0066(17) -0.0019(16)
C21 0.035(2) 0.034(2) 0.035(3) -0.012(2) 0.0021(19) -0.0055(19)
C22 0.0265(19) 0.034(2) 0.030(2) -0.008(2) 0.0000(16) -0.0004(18)
C23 0.034(2) 0.040(2) 0.028(2) -0.0067(19) -0.0021(18) 0.0070(18)
C24 0.039(2) 0.030(2) 0.019(2) 0.001(2) 0.0038(17) -0.002(2)
C1' 0.0235(18) 0.037(2) 0.035(2) 0.008(2) 0.0018(16) 0.0019(18)

loop_
_atom_type_symbol
_atom_type_description
_atom_type_scat_dispersion_real
_atom_type_scat_dispersion_imag
_atom_type_scat_source
C C 0.0033 0.0016 'International Tables Vol C Tables 4.2.6.8 and 6.1.1.4'
H H 0.0000 0.0000 'International Tables Vol C Tables 4.2.6.8 and 6.1.1.4'
O O 0.0106 0.0060 'International Tables Vol C Tables 4.2.6.8 and 6.1.1.4'

loop_
_geom_angle_atom_site_label_1
_geom_angle_atom_site_label_2
_geom_angle_atom_site_label_3
_geom_angle
C24 O24' C1' 116.2(3)
C2 C1 C10 114.8(3)
C2 C1 H1A 108.6
C10 C1 H1A 108.6
C2 C1 H1B 108.6
C10 C1 H1B 108.6
H1A C1 H1B 107.6
C3 C2 C1 110.2(3)
C3 C2 H2A 109.6
C1 C2 H2A 109.6
C3 C2 H2B 109.6
C1 C2 H2B 109.6
H2A C2 H2B 108.1
O3 C3 C4 122.2(3)
O3 C3 C2 121.9(3)
C4 C3 C2 115.9(3)
C3 C4 C5 114.2(3)
C3 C4 H4A 108.7
C5 C4 H4A 108.7
C3 C4 H4B 108.7
C5 C4 H4B 108.7
H4A C4 H4B 107.6
C6 C5 C4 110.3(3)
C6 C5 C10 112.4(3)
C4 C5 C10 113.0(3)
C6 C5 H5 106.9
C4 C5 H5 106.9
C10 C5 H5 106.9
C7 C6 C5 112.7(3)
C7 C6 H6A 109.1
C5 C6 H6A 109.1
C7 C6 H6B 109.1
C5 C6 H6B 109.1
H6A C6 H6B 107.8
C8 C7 C6 112.5(3)
C8 C7 H7A 109.1
C6 C7 H7A 109.1
C8 C7 H7B 109.1
C6 C7 H7B 109.1
H7A C7 H7B 107.8
C14 C8 C7 111.6(3)
C14 C8 C9 109.6(2)
C7 C8 C9 109.8(3)
C14 C8 H8 108.6
C7 C8 H8 108.6
C9 C8 H8 108.6
C8 C9 C10 113.0(3)
C8 C9 C11 111.6(2)
C10 C9 C11 113.4(3)
C8 C9 H9 106.1
C10 C9 H9 106.1
C11 C9 H9 106.1
C1 C10 C19 106.3(3)
C1 C10 C9 113.2(3)
C19 C10 C9 111.6(3)
C1 C10 C5 108.0(3)
C19 C10 C5 109.7(3)
C9 C10 C5 108.0(3)
C12 C11 C9 110.4(3)
C12 C11 H11A 109.6
C9 C11 H11A 109.6
C12 C11 H11B 109.6
C9 C11 H11B 109.6
H11A C11 H11B 108.1
O12 C12 C13 124.2(3)
O12 C12 C11 120.9(3)
C13 C12 C11 114.2(3)
C12 C13 C17 117.7(3)
C12 C13 C18 111.0(3)
C17 C13 C18 110.5(3)
C12 C13 C14 102.8(2)
C17 C13 C14 101.6(2)
C18 C13 C14 112.6(3)
C8 C14 C15 118.4(3)
C8 C14 C13 114.6(2)
C15 C14 C13 103.3(3)
C8 C14 H14 106.6
C15 C14 H14 106.6
C13 C14 H14 106.6
C14 C15 C16 104.5(3)
C14 C15 H15A 110.9
C16 C15 H15A 110.9
C14 C15 H15B 110.9
C16 C15 H15B 110.9
H15A C15 H15B 108.9
C15 C16 C17 107.5(3)
C15 C16 H16A 110.2
C17 C16 H16A 110.2
C15 C16 H16B 110.2
C17 C16 H16B 110.2
H16A C16 H16B 108.5
C20 C17 C13 118.2(2)
C20 C17 C16 113.3(3)
C13 C17 C16 102.5(3)
C20 C17 H17 107.4
C13 C17 H17 107.4
C16 C17 H17 107.4
C13 C18 H18A 109.5
C13 C18 H18B 109.5
H18A C18 H18B 109.5
C13 C18 H18C 109.5
H18A C18 H18C 109.5
H18B C18 H18C 109.5
C10 C19 H19A 109.5
C10 C19 H19B 109.5
H19A C19 H19B 109.5
C10 C19 H19C 109.5
H19A C19 H19C 109.5
H19B C19 H19C 109.5
C21 C20 C17 111.8(3)
C21 C20 C22 112.0(3)
C17 C20 C22 109.7(3)
C21 C20 H20 107.7
C17 C20 H20 107.7
C22 C20 H20 107.7
C20 C21 H21A 109.5
C20 C21 H21B 109.5
H21A C21 H21B 109.5
C20 C21 H21C 109.5
H21A C21 H21C 109.5
H21B C21 H21C 109.5
C23 C22 C20 114.6(3)
C23 C22 H22A 108.6
C20 C22 H22A 108.6
C23 C22 H22B 108.6
C20 C22 H22B 108.6
H22A C22 H22B 107.6
C24 C23 C22 112.9(3)
C24 C23 H23A 109.0
C22 C23 H23A 109.0
C24 C23 H23B 109.0
C22 C23 H23B 109.0
H23A C23 H23B 107.8
O24 C24 O24' 123.2(3)
O24 C24 C23 125.9(3)
O24' C24 C23 110.8(3)
O24' C1' H1'1 109.5
O24' C1' H1'2 109.5
H1'1 C1' H1'2 109.5
O24' C1' H1'3 109.5
H1'1 C1' H1'3 109.5
H1'2 C1' H1'3 109.5

loop_
_geom_bond_atom_site_label_1
_geom_bond_atom_site_label_2
_geom_bond_distance
O3 C3 1.223(4)
O12 C12 1.213(4)
O24 C24 1.203(4)
O24' C24 1.337(4)
O24' C1' 1.451(3)
C1 C2 1.529(4)
C1 C10 1.530(5)
C1 H1A 0.9900
C1 H1B 0.9900
C2 C3 1.499(5)
C2 H2A 0.9900
C2 H2B 0.9900
C3 C4 1.495(5)
C4 C5 1.534(4)
C4 H4A 0.9900
C4 H4B 0.9900
C5 C6 1.527(5)
C5 C10 1.551(4)
C5 H5 1.0000
C6 C7 1.527(4)
C6 H6A 0.9900
C6 H6B 0.9900
C7 C8 1.523(4)
C7 H7A 0.9900
C7 H7B 0.9900
C8 C14 1.521(4)
C8 C9 1.540(4)
C8 H8 1.0000
C9 C10 1.549(4)
C9 C11 1.551(4)
C9 H9 1.0000
C10 C19 1.535(4)
C11 C12 1.519(5)
C11 H11A 0.9900
C11 H11B 0.9900
C12 C13 1.516(5)
C13 C17 1.540(4)
C13 C18 1.544(4)
C13 C14 1.551(4)
C14 C15 1.526(4)
C14 H14 1.0000
C15 C16 1.534(5)
C15 H15A 0.9900
C15 H15B 0.9900
C16 C17 1.566(4)
C16 H16A 0.9900
C16 H16B 0.9900
C17 C20 1.536(4)
C17 H17 1.0000
C18 H18A 0.9800
C18 H18B 0.9800
C18 H18C 0.9800
C19 H19A 0.9800
C19 H19B 0.9800
C19 H19C 0.9800
C20 C21 1.533(5)
C20 C22 1.539(4)
C20 H20 1.0000
C21 H21A 0.9800
C21 H21B 0.9800
C21 H21C 0.9800
C22 C23 1.523(4)
C22 H22A 0.9900
C22 H22B 0.9900
C23 C24 1.499(5)
C23 H23A 0.9900
C23 H23B 0.9900
C1' H1'1 0.9800
C1' H1'2 0.9800
C1' H1'3 0.9800

loop_
_geom_torsion_atom_site_label_1
_geom_torsion_atom_site_label_2
_geom_torsion_atom_site_label_3
_geom_torsion_atom_site_label_4
_geom_torsion
C10 C1 C2 C3 -54.6(4)
C1 C2 C3 O3 -132.9(3)
C1 C2 C3 C4 47.9(4)
O3 C3 C4 C5 134.6(3)
C2 C3 C4 C5 -46.2(4)
C3 C4 C5 C6 174.8(3)
C3 C4 C5 C10 48.1(4)
C4 C5 C6 C7 -73.5(4)
C10 C5 C6 C7 53.6(4)
C5 C6 C7 C8 -52.7(4)
C6 C7 C8 C14 175.2(3)
C6 C7 C8 C9 53.5(3)
C14 C8 C9 C10 179.5(2)
C7 C8 C9 C10 -57.5(3)
C14 C8 C9 C11 50.4(3)
C7 C8 C9 C11 173.3(3)
C2 C1 C10 C19 174.2(3)
C2 C1 C10 C9 -62.9(4)
C2 C1 C10 C5 56.6(4)
C8 C9 C10 C1 177.1(2)
C11 C9 C10 C1 -54.7(3)
C8 C9 C10 C19 -63.0(3)
C11 C9 C10 C19 65.2(4)
C8 C9 C10 C5 57.6(3)
C11 C9 C10 C5 -174.2(3)
C6 C5 C10 C1 -177.5(3)
C4 C5 C10 C1 -51.8(3)
C6 C5 C10 C19 67.1(3)
C4 C5 C10 C19 -167.2(3)
C6 C5 C10 C9 -54.7(3)
C4 C5 C10 C9 70.9(3)
C8 C9 C11 C12 -50.8(3)
C10 C9 C11 C12 -179.7(3)
C9 C11 C12 O12 -111.6(3)
C9 C11 C12 C13 59.4(4)
O12 C12 C13 C17 -1.4(5)
C11 C12 C13 C17 -172.0(3)
O12 C12 C13 C18 -130.1(3)
C11 C12 C13 C18 59.3(4)
O12 C12 C13 C14 109.2(3)
C11 C12 C13 C14 -61.4(3)
C7 C8 C14 C15 57.0(4)
C9 C8 C14 C15 178.9(3)
C7 C8 C14 C13 179.4(3)
C9 C8 C14 C13 -58.8(3)
C12 C13 C14 C8 61.7(3)
C17 C13 C14 C8 -176.0(3)
C18 C13 C14 C8 -57.8(4)
C12 C13 C14 C15 -168.1(3)
C17 C13 C14 C15 -45.8(3)
C18 C13 C14 C15 72.4(3)
C8 C14 C15 C16 160.9(3)
C13 C14 C15 C16 33.1(3)
C14 C15 C16 C17 -8.2(3)
C12 C13 C17 C20 -83.8(4)
C18 C13 C17 C20 45.1(4)
C14 C13 C17 C20 164.8(3)
C12 C13 C17 C16 150.8(3)
C18 C13 C17 C16 -80.2(3)
C14 C13 C17 C16 39.5(3)
C15 C16 C17 C20 -148.3(3)
C15 C16 C17 C13 -19.8(3)
C13 C17 C20 C21 62.1(4)
C16 C17 C20 C21 -178.0(3)
C13 C17 C20 C22 -173.0(3)
C16 C17 C20 C22 -53.1(3)
C21 C20 C22 C23 -64.5(4)
C17 C20 C22 C23 170.8(3)
C20 C22 C23 C24 -66.7(4)
C1' O24' C24 O24 -1.2(5)
C1' O24' C24 C23 176.8(3)
C22 C23 C24 O24 -15.8(6)
C22 C23 C24 O24' 166.3(3)

loop_
_cod_related_entry_id
_cod_related_entry_database
_cod_related_entry_code
1 ChemSpider 30658606
